data_9014143
loop_
_publ_author_name
'Nowacki, W.'

_publ_section_title
;
 Isotypy in aktashite Cu6Hg3As4S12 and nowackiite Cu6Zn3As4S12
;
_journal_name_full 'Soviet Physics Crystallography'
_journal_page_first 26
_journal_page_last 27
_journal_volume 27
_journal_year 1982
_chemical_compound_source 'not given'
_chemical_formula_sum 'As4 Cu6 Hg3 S12'
_chemical_name_mineral Aktashite
_space_group_IT_number 146
_symmetry_space_group_name_Hall 'R 3'
_symmetry_space_group_name_H-M 'R 3 :H'
_cell_angle_alpha 90
_cell_angle_beta 90
_cell_angle_gamma 120
_cell_length_a 13.730
_cell_length_b 13.730
_cell_length_c 9.329
_cell_formula_units_Z 3
_cell_volume 1523.024
_database_code_amcsd 0018891
_exptl_crystal_density_diffrn 5.454
_cod_original_sg_symbol_H-M 'R 3'
_cod_original_formula_sum 'Cu6 Hg3 As4 S12'
_cod_database_code 9014143

loop_
_space_group_symop_operation_xyz
x,y,z
2/3+x,1/3+y,1/3+z
1/3+x,2/3+y,2/3+z
-y,x-y,z
2/3-y,1/3+x-y,1/3+z
1/3-y,2/3+x-y,2/3+z
-x+y,-x,z
2/3-x+y,1/3-x,1/3+z
1/3-x+y,2/3-x,2/3+z

loop_
_atom_site_label
_atom_site_fract_x
_atom_site_fract_y
_atom_site_fract_z
_atom_site_U_iso_or_equiv
Cu1 0.07600 0.29210 0.00300 0.01292
Cu2 0.39150 0.55200 0.01800 0.01241
Hg 0.31000 0.22630 0.00810 0.02444
As1 0.56100 0.17800 0.00000 0.00950
As2 0.00000 0.00000 0.98080 0.00266
S1 0.37290 0.08990 0.08500 0.00570
S2 0.45790 0.42800 0.06600 0.00481
S3 0.11860 0.15610 0.10790 0.00823
S4 0.20360 0.47500 0.09610 0.00684

loop_
_cod_related_entry_id
_cod_related_entry_database
_cod_related_entry_code
1 AMCSD 0018891
